data_1540928
loop_
_publ_author_name
'Schuldt, D.'
'Hoppe, R.'

_publ_section_title
;
 Zum Aufbau von Rb Na5 Be8 O11
;
_journal_name_full 'Zeitschrift fuer Anorganische und Allgemeine Chemie'
_journal_page_first 77
_journal_page_last 89
_journal_volume 575
_journal_year 1989
_chemical_formula_sum 'Be8 Na5 O11 Rb'
_chemical_name_systematic 'Rb Na5 Be8 O11'
_space_group_IT_number 2
_symmetry_space_group_name_Hall '-P 1'
_symmetry_space_group_name_H-M 'P -1'
_cell_angle_alpha 110.2
_cell_angle_beta 114.9
_cell_angle_gamma 90.8
_cell_formula_units_Z 2
_cell_length_a 10.634
_cell_length_b 6.456
_cell_length_c 9.488
_cell_volume 544.690
_citation_journal_id_ASTM ZAACAB
_cod_data_source_file Schuldt_ZAACAB_1989_422.cif
_cod_data_source_block Be8Na5O11Rb1
_cod_original_cell_volume 544.6895
_cod_original_formula_sum 'Be8 Na5 O11 Rb1'
_cod_database_code 1540928

loop_
_symmetry_equiv_pos_as_xyz
x,y,z
-x,-y,-z

loop_
_atom_site_label
_atom_site_type_symbol
_atom_site_fract_x
_atom_site_fract_y
_atom_site_fract_z
_atom_site_occupancy
_atom_site_U_iso_or_equiv
O10 O-2 0.7124 0.2916 0.0704 1 0.0
O11 O-2 0.7931 0.1497 0.4361 1 0.0
Na3 Na+1 0.3724 0.9883 0.8612 1 0.0
Be3 Be+2 0.6462 0.1096 0.8899 1 0.0
O8 O-2 0.9161 0.579 0.6457 1 0.0
Na2 Na+1 0.4601 0.4775 0.7394 1 0.0
Na4 Na+1 0.5166 0.2002 0.4472 1 0.0
Be8 Be+2 0.75 0.9043 0.4076 1 0.0
Be4 Be+2 0.2394 0.9458 0.2823 1 0.0
O6 O-2 0.822 0.9227 0.8479 1 0.0
O4 O-2 0.6249 0.1703 0.7338 1 0.0
Rb1 Rb+1 0.0615 0.0129 0.7656 1 0.0
Be7 Be+2 0.8532 0.3403 0.6141 1 0.0
Be2 Be+2 0.7007 0.7521 0.8428 1 0.0
Be5 Be+2 0.7868 0.6977 0.6562 1 0.0
O7 O-2 0.6671 0.5339 0.6572 1 0.0
O5 O-2 0.7562 0.6019 0.9602 1 0.0
Be1 Be+2 0.2699 0.5986 0.214 1 0.0
O1 O-2 0.2779 0.2851 0.7582 1 0.0
Na1 Na+1 0.1421 0.5454 0.6371 1 0.0
O3 O-2 0.1361 0.7123 0.2308 1 0.0
O2 O-2 0.428 0.1295 0.1498 1 0.0
O9 O-2 0.2752 0.1531 0.4594 1 0.0
Na5 Na+1 0.9767 0.3058 0.0543 1 0.0
Be6 Be+2 0.2741 0.4617 0.9117 1 0.0
